data_2214383
loop_
_publ_author_name
'Ben Smail, Ridha'
'Chebbi, Hammouda'
'Driss, Ahmed'

_publ_section_title
;
 Bis(ethylenediammonium) dichromate oxalate
;
_journal_coeditor_code RZ2143
_journal_issue 7
_journal_name_full 'Acta Crystallographica Section E'
_journal_page_first m1859
_journal_page_last m1860
_journal_paper_doi 10.1107/S1600536807027808
_journal_volume 63
_journal_year 2007
_chemical_formula_iupac '(C2 H10 N2)2 [Cr2 O7] (C2 O4)'
_chemical_formula_moiety '2(C2 H10 N2 2+), Cr2 O7 2-, C2 O4 2-'
_chemical_formula_sum 'C6 H20 Cr2 N4 O11'
_chemical_formula_weight 428.26
_chemical_name_systematic
;
Bis(ethylenediammonium) dichromate oxalate
;
_space_group_IT_number 15
_symmetry_cell_setting monoclinic
_symmetry_space_group_name_Hall '-C 2yc'
_symmetry_space_group_name_H-M 'C 1 2/c 1'
_atom_sites_solution_hydrogens geom
_atom_sites_solution_primary direct
_atom_sites_solution_secondary difmap
_audit_creation_method SHELXL97
_cell_angle_alpha 90.00
_cell_angle_beta 100.36(2)
_cell_angle_gamma 90.00
_cell_formula_units_Z 4
_cell_length_a 19.5910(10)
_cell_length_b 6.4780(10)
_cell_length_c 12.843(2)
_cell_measurement_reflns_used 25
_cell_measurement_temperature 293(2)
_cell_measurement_theta_max 10.87
_cell_measurement_theta_min 9.97
_cell_volume 1603.3(4)
_computing_cell_refinement 'CAD-4 EXPRESS'
_computing_data_collection 'CAD-4 EXPRESS (Duisenberg, 1992; Mac\'i\<cek & Yordanov, 1992)'
_computing_data_reduction 'XCAD4 (Harms & Wocadlo, 1995)'
_computing_molecular_graphics 'DIAMOND  (Brandenburg, 1998)'
_computing_publication_material SHELXL97
_computing_structure_refinement 'SHELXL97 (Sheldrick, 1997)'
_computing_structure_solution 'SHELXS97 (Sheldrick, 1990)'
_diffrn_ambient_temperature 293(2)
_diffrn_measured_fraction_theta_full 0.999
_diffrn_measured_fraction_theta_max 0.999
_diffrn_measurement_device_type 'Enraf--Nonius CAD-4'
_diffrn_measurement_method \w/2\q
_diffrn_radiation_monochromator graphite
_diffrn_radiation_source 'fine-focus sealed tube'
_diffrn_radiation_type MoK\a
_diffrn_radiation_wavelength 0.71073
_diffrn_reflns_av_R_equivalents 0.0539
_diffrn_reflns_av_sigmaI/netI 0.0284
_diffrn_reflns_limit_h_max 24
_diffrn_reflns_limit_h_min -24
_diffrn_reflns_limit_k_max 2
_diffrn_reflns_limit_k_min -8
_diffrn_reflns_limit_l_max 16
_diffrn_reflns_limit_l_min 0
_diffrn_reflns_number 2306
_diffrn_reflns_theta_full 26.98
_diffrn_reflns_theta_max 26.98
_diffrn_reflns_theta_min 2.11
_diffrn_standards_decay_% 0.98
_diffrn_standards_interval_time 120
_diffrn_standards_number 2
_exptl_absorpt_coefficient_mu 1.416
_exptl_absorpt_correction_T_max 0.809
_exptl_absorpt_correction_T_min 0.638
_exptl_absorpt_correction_type psi-scan
_exptl_absorpt_process_details '(North <i>et al.</i>,  1968)'
_exptl_crystal_colour orange-red
_exptl_crystal_density_diffrn 1.774
_exptl_crystal_density_method 'not measured'
_exptl_crystal_description Prism
_exptl_crystal_F_000 880
_exptl_crystal_size_max 0.33
_exptl_crystal_size_mid 0.27
_exptl_crystal_size_min 0.15
_refine_diff_density_max 0.502
_refine_diff_density_min -0.693
_refine_ls_extinction_expression Fc^*^=kFc[1+0.001xFc^2^\l^3^/sin(2\q)]^-1/4^
_refine_ls_extinction_method none
_refine_ls_goodness_of_fit_ref 1.079
_refine_ls_hydrogen_treatment constr
_refine_ls_matrix_type full
_refine_ls_number_parameters 136
_refine_ls_number_reflns 1757
_refine_ls_number_restraints 15
_refine_ls_restrained_S_all 1.079
_refine_ls_R_factor_all 0.0441
_refine_ls_R_factor_gt 0.0412
_refine_ls_shift/su_max 0.000
_refine_ls_shift/su_mean 0.000
_refine_ls_structure_factor_coef Fsqd
_refine_ls_weighting_details 'calc w=1/[\s^2^(Fo^2^)+(0.0716P)^2^+2.7856P] where P=(Fo^2^+2Fc^2^)/3'
_refine_ls_weighting_scheme calc
_refine_ls_wR_factor_gt 0.1210
_refine_ls_wR_factor_ref 0.1244
_reflns_number_gt 1615
_reflns_number_total 1757
_reflns_threshold_expression I>2\s(I)
_cod_data_source_file rz2143.cif
_cod_data_source_block I
_cod_original_sg_symbol_H-M 'C 2/c'
_cod_database_code 2214383
_cod_database_fobs_code 2214383

loop_
_symmetry_equiv_pos_as_xyz
'x, y, z'
'-x, y, -z+1/2'
'x+1/2, y+1/2, z'
'-x+1/2, y+1/2, -z+1/2'
'-x, -y, -z'
'x, -y, z-1/2'
'-x+1/2, -y+1/2, -z'
'x+1/2, -y+1/2, z-1/2'

loop_
_atom_site_type_symbol
_atom_site_label
_atom_site_fract_x
_atom_site_fract_y
_atom_site_fract_z
_atom_site_U_iso_or_equiv
_atom_site_adp_type
_atom_site_calc_flag
_atom_site_refinement_flags
_atom_site_occupancy
Cr Cr 0.56119(2) 0.41517(7) 0.35029(3) 0.0375(2) Uani d . 1
O O1 0.53960(14) 0.2065(4) 0.4052(2) 0.0672(7) Uani d . 1
O O2 0.6161(2) 0.3377(7) 0.2763(3) 0.0661(10) Uani d P 0.65
O O2' 0.6416(3) 0.4485(13) 0.3638(7) 0.069(2) Uani d P 0.35
O O3 0.5000 0.5311(11) 0.2500 0.054(2) Uani d SP 0.42
O O3' 0.5280(4) 0.4497(15) 0.2147(5) 0.0471(18) Uani d P 0.29
O O4 0.5936(3) 0.5807(6) 0.4300(4) 0.0844(15) Uani d P 0.70
O O4' 0.5329(7) 0.6223(15) 0.4136(8) 0.078(3) Uani d P 0.30
C C1 0.75386(11) 0.3226(3) 0.04964(14) 0.0224(4) Uani d . 1
O O5 0.72688(9) 0.2589(3) 0.12602(11) 0.0309(4) Uani d . 1
O O6 0.78485(10) 0.4892(2) 0.04552(12) 0.0337(4) Uani d . 1
N N1 0.40427(12) 0.0641(3) 0.41953(19) 0.0397(5) Uani d . 1
H H1 0.3656 0.1386 0.4144 0.060 Uiso calc R 1
H H2 0.4394 0.1460 0.4113 0.060 Uiso calc R 1
H H3 0.4135 0.0046 0.4830 0.060 Uiso calc R 1
C C2 0.39464(16) -0.0993(4) 0.3351(3) 0.0478(7) Uani d . 1
H H4 0.3761 -0.0365 0.2674 0.057 Uiso calc R 1
H H5 0.4394 -0.1591 0.3303 0.057 Uiso calc R 1
N N2 0.27317(10) -0.2017(3) 0.34349(13) 0.0276(4) Uani d . 1
H H6 0.2488 -0.2975 0.3704 0.041 Uiso calc R 1
H H7 0.2563 -0.1863 0.2748 0.041 Uiso calc R 1
H H8 0.2702 -0.0824 0.3767 0.041 Uiso calc R 1
C C3 0.34663(15) -0.2666(4) 0.3576(2) 0.0416(6) Uani d . 1
H H9 0.3503 -0.3825 0.3111 0.050 Uiso calc R 1
H H10 0.3614 -0.3136 0.4299 0.050 Uiso calc R 1

loop_
_atom_site_aniso_label
_atom_site_aniso_U_11
_atom_site_aniso_U_22
_atom_site_aniso_U_33
_atom_site_aniso_U_12
_atom_site_aniso_U_13
_atom_site_aniso_U_23
Cr 0.0342(3) 0.0480(3) 0.0272(3) -0.00468(16) -0.00284(18) 0.00259(15)
O1 0.0624(15) 0.0668(16) 0.0741(16) -0.0276(13) 0.0170(12) 0.0129(13)
O2 0.070(3) 0.066(2) 0.071(2) 0.003(2) 0.036(2) 0.008(2)
O2' 0.032(3) 0.085(5) 0.087(5) -0.012(3) 0.002(3) 0.044(4)
O3 0.058(6) 0.027(3) 0.064(6) 0.000 -0.028(5) 0.000
O3' 0.046(4) 0.065(5) 0.028(3) -0.024(4) 0.002(3) 0.006(3)
O4 0.112(4) 0.064(2) 0.064(2) -0.024(2) -0.018(3) -0.0187(18)
O4' 0.099(8) 0.057(5) 0.076(6) 0.013(5) 0.008(6) -0.034(4)
C1 0.0278(10) 0.0223(9) 0.0167(8) 0.0025(7) 0.0028(7) 0.0011(7)
O5 0.0443(9) 0.0333(8) 0.0168(7) -0.0065(7) 0.0098(6) -0.0004(6)
O6 0.0505(11) 0.0240(8) 0.0293(8) -0.0079(7) 0.0147(7) -0.0049(6)
N1 0.0338(11) 0.0351(11) 0.0516(13) -0.0053(8) 0.0113(10) -0.0069(9)
C2 0.0413(15) 0.0466(15) 0.0603(18) -0.0022(12) 0.0218(13) -0.0169(13)
N2 0.0403(10) 0.0233(8) 0.0196(8) -0.0022(7) 0.0064(7) -0.0029(6)
C3 0.0444(14) 0.0263(11) 0.0510(15) 0.0049(10) 0.0008(12) -0.0060(10)

loop_
_atom_type_symbol
_atom_type_description
_atom_type_scat_dispersion_real
_atom_type_scat_dispersion_imag
_atom_type_scat_source
C C 0.0033 0.0016 'International Tables Vol C Tables 4.2.6.8 and 6.1.1.4'
H H 0.0000 0.0000 'International Tables Vol C Tables 4.2.6.8 and 6.1.1.4'
Cr Cr 0.3209 0.6236 'International Tables Vol C Tables 4.2.6.8 and 6.1.1.4'
N N 0.0061 0.0033 'International Tables Vol C Tables 4.2.6.8 and 6.1.1.4'
O O 0.0106 0.0060 'International Tables Vol C Tables 4.2.6.8 and 6.1.1.4'

loop_
_geom_angle_atom_site_label_1
_geom_angle_atom_site_label_2
_geom_angle_atom_site_label_3
_geom_angle_site_symmetry_1
_geom_angle_site_symmetry_3
_geom_angle
O4 Cr O2' . . 62.9(4)
O4 Cr O1 . . 113.7(2)
O2' Cr O1 . . 113.8(3)
O4 Cr O2 . . 111.4(3)
O2' Cr O2 . . 49.8(4)
O1 Cr O2 . . 104.35(18)
O4 Cr O4' . . 42.9(4)
O2' Cr O4' . . 104.1(6)
O1 Cr O4' . . 108.4(4)
O2 Cr O4' . . 145.0(5)
O4 Cr O3' . . 127.2(3)
O2' Cr O3' . . 106.1(4)
O1 Cr O3' . . 117.3(3)
O2 Cr O3' . . 68.2(3)
O4' Cr O3' . . 106.1(5)
O4 Cr O3 . . 109.5(3)
O2' Cr O3 . . 124.1(3)
O1 Cr O3 . . 118.6(2)
O2 Cr O3 . . 97.93(17)
O4' Cr O3 . . 77.1(4)
O3' Cr O3 . . 30.8(3)
O4 Cr O3' . 2_655 118.0(3)
O2' Cr O3' . 2_655 154.3(4)
O1 Cr O3' . 2_655 89.9(3)
O2 Cr O3' . 2_655 116.8(3)
O4' Cr O3' . 2_655 75.7(5)
O3' Cr O3' . 2_655 51.2(4)
O3 Cr O3' . 2_655 30.3(3)
O2' O2 Cr . . 62.5(3)
O2 O2' Cr . . 67.7(4)
O2 O2' O4 . . 123.6(5)
Cr O2' O4 . . 57.6(3)
O3' O3 O3' 2_655 . 111.3(12)
O3' O3 Cr 2_655 2_655 74.5(5)
O3' O3 Cr . 2_655 77.7(5)
O3' O3 Cr 2_655 . 77.7(5)
O3' O3 Cr . . 74.5(5)
Cr O3 Cr 2_655 . 129.5(4)
O3 O3' Cr . . 74.7(4)
O3' O3' Cr 2_655 . 66.0(4)
O3 O3' Cr . 2_655 72.0(5)
O3' O3' Cr 2_655 2_655 62.7(5)
Cr O3' Cr . 2_655 126.5(4)
O4' O4 Cr . . 76.3(4)
O4' O4 O2' . . 132.6(6)
Cr O4 O2' . . 59.5(3)
O4 O4' Cr . . 60.8(4)
O6 C1 O5 . . 126.25(18)
O6 C1 C1 . 7_655 117.5(2)
O5 C1 C1 . 7_655 116.2(2)
C2 N1 H1 . . 109.5
C2 N1 H2 . . 109.5
H1 N1 H2 . . 109.5
C2 N1 H3 . . 109.5
H1 N1 H3 . . 109.5
H2 N1 H3 . . 109.5
C3 C2 N1 . . 111.9(2)
C3 C2 H4 . . 109.2
N1 C2 H4 . . 109.2
C3 C2 H5 . . 109.2
N1 C2 H5 . . 109.2
H4 C2 H5 . . 107.9
C3 N2 H6 . . 109.5
C3 N2 H7 . . 109.5
H6 N2 H7 . . 109.5
C3 N2 H8 . . 109.5
H6 N2 H8 . . 109.5
H7 N2 H8 . . 109.5
N2 C3 C2 . . 113.7(2)
N2 C3 H9 . . 108.8
C2 C3 H9 . . 108.8
N2 C3 H10 . . 108.8
C2 C3 H10 . . 108.8
H9 C3 H10 . . 107.7

loop_
_geom_bond_atom_site_label_1
_geom_bond_atom_site_label_2
_geom_bond_site_symmetry_2
_geom_bond_distance
Cr O4 . 1.538(4)
Cr O2' . 1.568(6)
Cr O1 . 1.615(2)
Cr O2 . 1.636(4)
Cr O4' . 1.712(8)
Cr O3' . 1.760(7)
Cr O3 . 1.762(3)
Cr O3' 2_655 1.810(8)
O2 O2' . 1.351(10)
O2' O4 . 1.621(11)
O3 O3' 2_655 0.935(9)
O3 O3' . 0.935(9)
O3 Cr 2_655 1.762(3)
O3' O3' 2_655 1.545(15)
O3' Cr 2_655 1.810(8)
O4 O4' . 1.201(12)
C1 O6 . 1.244(3)
C1 O5 . 1.264(2)
C1 C1 7_655 1.569(4)
N1 C2 . 1.503(3)
N1 H1 . 0.8900
N1 H2 . 0.8900
N1 H3 . 0.8900
C2 C3 . 1.497(4)
C2 H4 . 0.9700
C2 H5 . 0.9700
N2 C3 . 1.479(3)
N2 H6 . 0.8900
N2 H7 . 0.8900
N2 H8 . 0.8900
C3 H9 . 0.9700
C3 H10 . 0.9700

loop_
_geom_hbond_atom_site_label_D
_geom_hbond_atom_site_label_H
_geom_hbond_atom_site_label_A
_geom_hbond_site_symmetry_A
_geom_hbond_distance_DH
_geom_hbond_distance_HA
_geom_hbond_distance_DA
_geom_hbond_angle_DHA
N1 H1 O5 2_655 0.89 1.96 2.828(3) 166.2
N1 H2 O1 . 0.89 2.02 2.844(3) 154.0
N1 H3 O1 5_656 0.89 2.07 2.909(4) 155.7
N2 H6 O6 2_645 0.89 1.94 2.813(2) 166.5
N2 H7 O5 3_445 0.89 1.93 2.789(2) 162.4
N2 H8 O6 8_456 0.89 2.22 2.910(2) 134.2
N2 H8 O5 2_655 0.89 2.21 3.010(2) 148.9
